data_1573053
loop_
_publ_author_name
'You, Lijun'
'Roth, Daniel'
'Greb, Lutz'

_publ_section_title
;
 Structural Constraint at a P--P Bond: Phosphinophosphination of Alkenes,
 Alkynes, and Carbonyls by a Concerted Mechanism
;
_journal_name_full 'Chemical Science'
_journal_paper_doi 10.1039/D4SC06581F
_journal_year 2024
_chemical_formula_moiety 'C40 H42 N O2 P2, C24 B F20'
_chemical_formula_sum 'C64 H42 B F20 N O2 P2'
_chemical_formula_weight 1309.73
_space_group_crystal_system monoclinic
_space_group_IT_number 15
_space_group_name_Hall '-C 2yc'
_space_group_name_H-M_alt 'C 1 2/c 1'
_atom_sites_solution_hydrogens geom
_atom_sites_solution_primary direct
_audit_creation_method
;FinalCif V130 by Daniel Kratzert, Freiburg 2024, 
https://dkratzert.de/finalcif.html
;
_audit_update_record
;
2024-05-22 deposited with the CCDC.	2024-11-04 downloaded from the CCDC.
;
_cell_angle_alpha 90
_cell_angle_beta 123.266(7)
_cell_angle_gamma 90
_cell_formula_units_Z 8
_cell_length_a 50.046(15)
_cell_length_b 10.705(4)
_cell_length_c 27.527(8)
_cell_measurement_reflns_used 9407
_cell_measurement_temperature 100(2)
_cell_measurement_theta_max 29.036
_cell_measurement_theta_min 2.261
_cell_volume 12331(7)
_computing_cell_refinement 'SAINT V8.40B'
_computing_data_collection 'Bruker BIS V6.2.15/2021-03-15 and APEX4 2021.10-0'
_computing_data_reduction 'SAINT V8.40B'
_computing_structure_refinement 'SHELXL-2019/2 (Sheldrick, 2019)'
_computing_structure_solution 'SHELXT 2018/2 (Sheldrick, 2018)'
_diffrn_ambient_environment N~2~
_diffrn_ambient_temperature 100(2)
_diffrn_detector CPAD
_diffrn_detector_area_resol_mean 7.41
_diffrn_detector_type 'Bruker PHOTON III'
_diffrn_measured_fraction_theta_full 0.999
_diffrn_measured_fraction_theta_max 0.996
_diffrn_measurement_device 'three-circle diffractometer'
_diffrn_measurement_device_type 'Bruker D8 VENTURE dual wavelength Mo/Cu'
_diffrn_measurement_method '\w and \f scans'
_diffrn_measurement_specimen_support 'MiTeGen micromount'
_diffrn_radiation_monochromator 'mirror optics'
_diffrn_radiation_probe x-ray
_diffrn_radiation_type MoK\a
_diffrn_radiation_wavelength 0.71073
_diffrn_reflns_av_R_equivalents 0.0795
_diffrn_reflns_av_unetI/netI 0.0253
_diffrn_reflns_Laue_measured_fraction_full 0.999
_diffrn_reflns_Laue_measured_fraction_max 0.996
_diffrn_reflns_limit_h_max 68
_diffrn_reflns_limit_h_min -68
_diffrn_reflns_limit_k_max 14
_diffrn_reflns_limit_k_min -14
_diffrn_reflns_limit_l_max 37
_diffrn_reflns_limit_l_min -37
_diffrn_reflns_number 418640
_diffrn_reflns_point_group_measured_fraction_full 0.999
_diffrn_reflns_point_group_measured_fraction_max 0.996
_diffrn_reflns_theta_full 25.242
_diffrn_reflns_theta_max 29.262
_diffrn_reflns_theta_min 1.964
_diffrn_source 'microfocus sealed X-ray tube'
_diffrn_source_current 1.4
_diffrn_source_type 'Incoatec I\ms'
_diffrn_source_voltage 50.0
_exptl_absorpt_coefficient_mu 0.175
_exptl_absorpt_correction_T_max 0.7458
_exptl_absorpt_correction_T_min 0.6939
_exptl_absorpt_correction_type multi-scan
_exptl_absorpt_process_details
;SADABS-2016/2 - Bruker AXS area detector scaling and absorption correction: 
Krause, L., Herbst-Irmer, R., Sheldrick G.M. & Stalke D., J. Appl. Cryst. 48 
(2015) 3-10
;
_exptl_crystal_colour colourless
_exptl_crystal_density_diffrn 1.411
_exptl_crystal_description block
_exptl_crystal_F_000 5312
_exptl_crystal_recrystallization_method
;Single crystals suitable for X-ray diffraction were grown by gas phase diffusion
 of pentane into the CH2Cl2 solution.
;
_exptl_crystal_size_max 0.352
_exptl_crystal_size_mid 0.342
_exptl_crystal_size_min 0.194
_refine_diff_density_max 0.497
_refine_diff_density_min -0.410
_refine_diff_density_rms 0.061
_refine_ls_extinction_method none
_refine_ls_goodness_of_fit_ref 1.037
_refine_ls_hydrogen_treatment constr
_refine_ls_matrix_type full
_refine_ls_number_parameters 818
_refine_ls_number_reflns 16732
_refine_ls_number_restraints 0
_refine_ls_restrained_S_all 1.037
_refine_ls_R_factor_all 0.0487
_refine_ls_R_factor_gt 0.0394
_refine_ls_shift/su_max 0.002
_refine_ls_shift/su_mean 0.000
_refine_ls_structure_factor_coef Fsqd
_refine_ls_weighting_details 'w=1/[\s^2^(Fo^2^)+(0.0506P)^2^+16.0756P] where P=(Fo^2^+2Fc^2^)/3'
_refine_ls_weighting_scheme calc
_refine_ls_wR_factor_gt 0.0989
_refine_ls_wR_factor_ref 0.1066
_reflns_Friedel_coverage 0.000
_reflns_number_gt 14084
_reflns_number_total 16732
_reflns_threshold_expression 'I > 2\s(I)'
_cod_data_source_file d4sc06581f2.cif
_cod_data_source_block ly163_a_sq
_cod_original_sg_symbol_H-M 'C 2/c'
_cod_database_code 1573053
_shelx_shelxl_version_number 2019/3
_shelx_space_group_comment
;
The symmetry employed for this shelxl refinement is uniquely defined
by the following loop, which should always be used as a source of
symmetry information in preference to the above space-group names.
They are only intended as comments.
;
_shelx_estimated_absorpt_t_min 0.941
_shelx_estimated_absorpt_t_max 0.967
_diffrn_measurement_ambient_temperature_device_make 'Oxford Cryostream 800'

loop_
_space_group_symop_operation_xyz
'x, y, z'
'-x, y, -z+1/2'
'x+1/2, y+1/2, z'
'-x+1/2, y+1/2, -z+1/2'
'-x, -y, -z'
'x, -y, z-1/2'
'-x+1/2, -y+1/2, -z'
'x+1/2, -y+1/2, z-1/2'

loop_
_atom_site_label
_atom_site_type_symbol
_atom_site_fract_x
_atom_site_fract_y
_atom_site_fract_z
_atom_site_U_iso_or_equiv
_atom_site_adp_type
_atom_site_occupancy
_atom_site_site_symmetry_order
_atom_site_calc_flag
_atom_site_refinement_flags_posn
_atom_site_refinement_flags_adp
_atom_site_refinement_flags_occupancy
_atom_site_disorder_assembly
_atom_site_disorder_group
F1 F 0.63023(2) 0.47653(8) 0.77526(3) 0.02157(17) Uani 1 1 d . . . . .
O1 O 0.72198(2) 0.65930(8) 0.68418(4) 0.01557(17) Uani 1 1 d . . . . .
N1 N 0.68657(3) 0.77197(10) 0.70212(5) 0.0140(2) Uani 1 1 d . . . . .
C1 C 0.71923(3) 0.78534(12) 0.66786(5) 0.0146(2) Uani 1 1 d . . . . .
B1 B 0.60326(4) 0.30118(14) 0.82744(6) 0.0166(3) Uani 1 1 d . . . . .
P2 P 0.61729(2) 0.69789(3) 0.62804(2) 0.01140(6) Uani 1 1 d . . . . .
F2 F 0.67698(2) 0.63771(9) 0.83378(4) 0.0287(2) Uani 1 1 d . . . . .
O2 O 0.66729(2) 0.57454(8) 0.63724(4) 0.01321(17) Uani 1 1 d . . . . .
C3 C 0.72921(3) 0.96806(12) 0.63310(6) 0.0171(2) Uani 1 1 d . . . . .
H3 H 0.739657 1.010225 0.617638 0.021 Uiso 1 1 calc R U . . .
F4 F 0.68773(2) 0.51589(9) 1.00820(4) 0.02722(19) Uani 1 1 d . . . . .
C4 C 0.70853(3) 1.03729(12) 0.64205(5) 0.0153(2) Uani 1 1 d . . . . .
F5 F 0.64178(2) 0.34720(8) 0.95060(4) 0.02198(17) Uani 1 1 d . . . . .
C5 C 0.69335(3) 0.97827(12) 0.66570(5) 0.0147(2) Uani 1 1 d . . . . .
H5 H 0.679403 1.023046 0.672741 0.018 Uiso 1 1 calc R U . . .
F6 F 0.57309(2) 0.52877(8) 0.76861(4) 0.02184(17) Uani 1 1 d . . . . .
C6 C 0.69927(3) 0.85174(12) 0.67866(5) 0.0137(2) Uani 1 1 d . . . . .
F7 F 0.53270(2) 0.67036(9) 0.77824(4) 0.02644(19) Uani 1 1 d . . . . .
C7 C 0.66864(3) 0.81350(11) 0.72473(5) 0.0133(2) Uani 1 1 d . . . . .
F8 F 0.51329(2) 0.60063(10) 0.84973(4) 0.0321(2) Uani 1 1 d . . . . .
C8 C 0.68251(3) 0.89168(12) 0.77303(6) 0.0169(2) Uani 1 1 d . . . . .
H8 H 0.704139 0.917105 0.791057 0.020 Uiso 1 1 calc R U . . .
F9 F 0.53668(2) 0.38670(10) 0.91274(4) 0.0314(2) Uani 1 1 d . . . . .
C9 C 0.66476(3) 0.93258(13) 0.79489(6) 0.0190(3) Uani 1 1 d . . . . .
H9 H 0.674296 0.985671 0.827946 0.023 Uiso 1 1 calc R U . . .
F10 F 0.57722(2) 0.24360(9) 0.90453(4) 0.02561(18) Uani 1 1 d . . . . .
C10 C 0.63308(4) 0.89600(13) 0.76851(6) 0.0201(3) Uani 1 1 d . . . . .
H10 H 0.620997 0.924607 0.783487 0.024 Uiso 1 1 calc R U . . .
F11 F 0.66933(2) 0.17929(8) 0.90760(4) 0.02542(18) Uani 1 1 d . . . . .
P1 P 0.69741(2) 0.61991(3) 0.70301(2) 0.01315(7) Uani 1 1 d . . . . .
C11 C 0.61901(3) 0.81791(13) 0.72042(6) 0.0181(2) Uani 1 1 d . . . . .
H11 H 0.597358 0.793060 0.702605 0.022 Uiso 1 1 calc R U . . .
F12 F 0.67975(3) -0.05653(10) 0.93934(5) 0.0374(2) Uani 1 1 d . . . . .
C12 C 0.63675(3) 0.77555(12) 0.69804(5) 0.0136(2) Uani 1 1 d . . . . .
F13 F 0.63026(3) -0.21533(9) 0.90850(5) 0.0462(3) Uani 1 1 d . . . . .
C13 C 0.61619(3) 0.81205(12) 0.57933(5) 0.0139(2) Uani 1 1 d . . . . .
F14 F 0.56928(3) -0.12832(10) 0.84285(6) 0.0460(3) Uani 1 1 d . . . . .
C14 C 0.63032(3) 0.79617(12) 0.54806(6) 0.0177(2) Uani 1 1 d . . . . .
H14 H 0.640856 0.720183 0.550737 0.021 Uiso 1 1 calc R U . . .
F15 F 0.55762(2) 0.10842(9) 0.80581(4) 0.0303(2) Uani 1 1 d . . . . .
C15 C 0.62885(4) 0.89286(13) 0.51281(6) 0.0206(3) Uani 1 1 d . . . . .
H15 H 0.638477 0.882785 0.491399 0.025 Uiso 1 1 calc R U . . .
F16 F 0.53468(2) 0.31055(9) 0.71666(4) 0.02566(19) Uani 1 1 d . . . . .
C16 C 0.61350(4) 1.00315(13) 0.50878(6) 0.0213(3) Uani 1 1 d . . . . .
H16 H 0.612344 1.068192 0.484221 0.026 Uiso 1 1 calc R U . . .
F17 F 0.51853(2) 0.24552(10) 0.61159(4) 0.0319(2) Uani 1 1 d . . . . .
C17 C 0.59975(4) 1.01939(14) 0.54045(7) 0.0279(3) Uani 1 1 d . . . . .
H17 H 0.589421 1.095856 0.537897 0.034 Uiso 1 1 calc R U . . .
F18 F 0.56296(3) 0.16326(10) 0.59138(4) 0.0325(2) Uani 1 1 d . . . . .
C18 C 0.60106(4) 0.92432(14) 0.57580(7) 0.0242(3) Uani 1 1 d . . . . .
H18 H 0.591687 0.935498 0.597585 0.029 Uiso 1 1 calc R U . . .
F19 F 0.62561(2) 0.15006(9) 0.68130(4) 0.02750(19) Uani 1 1 d . . . . .
C19 C 0.57716(3) 0.66063(12) 0.60593(5) 0.0139(2) Uani 1 1 d . . . . .
F20 F 0.64292(2) 0.21806(8) 0.78810(4) 0.02246(17) Uani 1 1 d . . . . .
C20 C 0.55197(3) 0.68514(14) 0.54904(6) 0.0202(3) Uani 1 1 d . . . . .
H20 H 0.555838 0.726016 0.522835 0.024 Uiso 1 1 calc R U . . .
C21 C 0.52120(4) 0.64934(17) 0.53101(7) 0.0296(3) Uani 1 1 d . . . . .
H21 H 0.503939 0.666384 0.492377 0.036 Uiso 1 1 calc R U . . .
C22 C 0.51546(3) 0.58890(16) 0.56895(7) 0.0271(3) Uani 1 1 d . . . . .
H22 H 0.494330 0.564349 0.556120 0.033 Uiso 1 1 calc R U . . .
C23 C 0.54046(3) 0.56405(13) 0.62563(6) 0.0194(3) Uani 1 1 d . . . . .
H23 H 0.536397 0.523015 0.651549 0.023 Uiso 1 1 calc R U . . .
C24 C 0.57130(3) 0.59916(12) 0.64431(6) 0.0155(2) Uani 1 1 d . . . . .
H24 H 0.588453 0.581730 0.682981 0.019 Uiso 1 1 calc R U . . .
C25 C 0.63712(3) 0.54535(11) 0.62870(5) 0.0123(2) Uani 1 1 d . . . . .
C26 C 0.64099(3) 0.46458(12) 0.67820(5) 0.0152(2) Uani 1 1 d . . . . .
H26A H 0.619854 0.442074 0.669729 0.023 Uiso 1 1 calc R U . . .
H26B H 0.652752 0.511594 0.714700 0.023 Uiso 1 1 calc R U . . .
H26C H 0.652828 0.388459 0.681811 0.023 Uiso 1 1 calc R U . . .
C27 C 0.61696(3) 0.47875(11) 0.57007(5) 0.0136(2) Uani 1 1 d . . . . .
C28 C 0.58926(3) 0.41382(12) 0.55514(6) 0.0171(2) Uani 1 1 d . . . . .
H28 H 0.581585 0.417449 0.579938 0.021 Uiso 1 1 calc R U . . .
C29 C 0.57278(3) 0.34375(13) 0.50422(6) 0.0195(3) Uani 1 1 d . . . . .
H29 H 0.553902 0.300246 0.494417 0.023 Uiso 1 1 calc R U . . .
C30 C 0.58380(3) 0.33717(13) 0.46768(6) 0.0204(3) Uani 1 1 d . . . . .
H30 H 0.572766 0.288131 0.433308 0.024 Uiso 1 1 calc R U . . .
C31 C 0.61104(3) 0.40277(13) 0.48181(6) 0.0195(3) Uani 1 1 d . . . . .
H31 H 0.618456 0.399722 0.456608 0.023 Uiso 1 1 calc R U . . .
C32 C 0.62762(3) 0.47306(12) 0.53260(6) 0.0160(2) Uani 1 1 d . . . . .
H32 H 0.646297 0.517437 0.541880 0.019 Uiso 1 1 calc R U . . .
C33 C 0.75902(4) 0.76786(13) 0.63741(7) 0.0223(3) Uani 1 1 d . . . . .
C34 C 0.74176(5) 0.65911(16) 0.59508(9) 0.0343(4) Uani 1 1 d . . . . .
H34A H 0.724684 0.691983 0.557301 0.051 Uiso 1 1 calc R U . . .
H34B H 0.732534 0.603662 0.610490 0.051 Uiso 1 1 calc R U . . .
H34C H 0.757031 0.612255 0.590401 0.051 Uiso 1 1 calc R U . . .
C35 C 0.78605(4) 0.71854(16) 0.69689(9) 0.0323(4) Uani 1 1 d . . . . .
H35A H 0.801432 0.672057 0.692398 0.048 Uiso 1 1 calc R U . . .
H35B H 0.777086 0.663152 0.712820 0.048 Uiso 1 1 calc R U . . .
H35C H 0.796862 0.788935 0.723415 0.048 Uiso 1 1 calc R U . . .
C36 C 0.77403(5) 0.85113(16) 0.61328(9) 0.0356(4) Uani 1 1 d . . . . .
H36A H 0.789233 0.802070 0.609238 0.053 Uiso 1 1 calc R U . . .
H36B H 0.785226 0.920919 0.639974 0.053 Uiso 1 1 calc R U . . .
H36C H 0.757220 0.883673 0.575200 0.053 Uiso 1 1 calc R U . . .
C37 C 0.70296(3) 1.17563(12) 0.62436(6) 0.0176(2) Uani 1 1 d . . . . .
C38 C 0.69067(4) 1.18697(15) 0.55965(6) 0.0257(3) Uani 1 1 d . . . . .
H38A H 0.671315 1.136355 0.536534 0.039 Uiso 1 1 calc R U . . .
H38B H 0.707130 1.157208 0.553542 0.039 Uiso 1 1 calc R U . . .
H38C H 0.685725 1.274570 0.547623 0.039 Uiso 1 1 calc R U . . .
C39 C 0.73440(4) 1.24892(14) 0.66060(7) 0.0280(3) Uani 1 1 d . . . . .
H39A H 0.750772 1.210506 0.656322 0.042 Uiso 1 1 calc R U . . .
H39B H 0.741476 1.247364 0.701591 0.042 Uiso 1 1 calc R U . . .
H39C H 0.730985 1.335603 0.646994 0.042 Uiso 1 1 calc R U . . .
C40 C 0.67835(4) 1.23497(13) 0.63364(7) 0.0242(3) Uani 1 1 d . . . . .
H40A H 0.676139 1.323852 0.623606 0.036 Uiso 1 1 calc R U . . .
H40B H 0.685422 1.225906 0.674453 0.036 Uiso 1 1 calc R U . . .
H40C H 0.657686 1.193248 0.608835 0.036 Uiso 1 1 calc R U . . .
C41 C 0.63375(3) 0.39920(12) 0.85978(6) 0.0159(2) Uani 1 1 d . . . . .
C42 C 0.64395(3) 0.47955(13) 0.83359(6) 0.0174(2) Uani 1 1 d . . . . .
C43 C 0.66795(3) 0.56690(13) 0.86275(6) 0.0205(3) Uani 1 1 d . . . . .
C44 C 0.68326(3) 0.57980(13) 0.92208(7) 0.0220(3) Uani 1 1 d . . . . .
C45 C 0.67372(3) 0.50402(13) 0.95056(6) 0.0204(3) Uani 1 1 d . . . . .
C46 C 0.64979(3) 0.41781(12) 0.91956(6) 0.0175(2) Uani 1 1 d . . . . .
C47 C 0.57657(3) 0.37555(13) 0.83411(6) 0.0178(2) Uani 1 1 d . . . . .
C48 C 0.56438(3) 0.48785(13) 0.80464(6) 0.0184(2) Uani 1 1 d . . . . .
C49 C 0.54321(3) 0.56335(14) 0.80834(6) 0.0204(3) Uani 1 1 d . . . . .
C50 C 0.53333(3) 0.52751(15) 0.84428(6) 0.0231(3) Uani 1 1 d . . . . .
C51 C 0.54508(3) 0.41924(15) 0.87567(6) 0.0227(3) Uani 1 1 d . . . . .
C52 C 0.56635(3) 0.34637(14) 0.87068(6) 0.0198(3) Uani 1 1 d . . . . .
C53 C 0.61257(4) 0.15952(13) 0.85615(6) 0.0197(3) Uani 1 1 d . . . . .
C54 C 0.64317(4) 0.10928(13) 0.89001(6) 0.0218(3) Uani 1 1 d . . . . .
C55 C 0.64953(4) -0.01473(15) 0.90782(7) 0.0276(3) Uani 1 1 d . . . . .
C56 C 0.62469(5) -0.09472(14) 0.89213(7) 0.0327(4) Uani 1 1 d . . . . .
C57 C 0.59383(5) -0.05107(15) 0.85853(7) 0.0315(4) Uani 1 1 d . . . . .
C58 C 0.58842(4) 0.07286(15) 0.84068(7) 0.0251(3) Uani 1 1 d . . . . .
C59 C 0.59019(3) 0.27100(13) 0.75881(6) 0.0175(2) Uani 1 1 d . . . . .
C60 C 0.55870(3) 0.27343(13) 0.71144(6) 0.0198(3) Uani 1 1 d . . . . .
C61 C 0.54937(4) 0.23902(14) 0.65562(6) 0.0225(3) Uani 1 1 d . . . . .
C62 C 0.57181(4) 0.19741(14) 0.64524(6) 0.0229(3) Uani 1 1 d . . . . .
C63 C 0.60334(4) 0.19032(13) 0.69067(6) 0.0208(3) Uani 1 1 d . . . . .
C64 C 0.61164(3) 0.22668(13) 0.74542(6) 0.0186(3) Uani 1 1 d . . . . .
F3 F 0.70667(2) 0.66324(9) 0.95131(5) 0.0326(2) Uani 1 1 d . . . . .
C2 C 0.73544(3) 0.84052(12) 0.64551(6) 0.0160(2) Uani 1 1 d . . . . .

loop_
_atom_site_aniso_label
_atom_site_aniso_U_11
_atom_site_aniso_U_22
_atom_site_aniso_U_33
_atom_site_aniso_U_23
_atom_site_aniso_U_13
_atom_site_aniso_U_12
F1 0.0305(4) 0.0236(4) 0.0169(4) 0.0054(3) 0.0170(4) 0.0030(3)
O1 0.0158(4) 0.0127(4) 0.0207(4) 0.0011(3) 0.0115(4) 0.0010(3)
N1 0.0181(5) 0.0113(5) 0.0165(5) 0.0002(4) 0.0119(4) 0.0005(4)
C1 0.0155(5) 0.0115(5) 0.0165(6) 0.0005(4) 0.0086(5) 0.0008(4)
B1 0.0220(7) 0.0175(7) 0.0164(6) 0.0019(5) 0.0144(6) 0.0028(5)
P2 0.01440(14) 0.01202(14) 0.01069(13) 0.00102(10) 0.00873(12) 0.00183(11)
F2 0.0358(5) 0.0232(4) 0.0358(5) 0.0088(4) 0.0252(4) -0.0013(4)
O2 0.0138(4) 0.0143(4) 0.0148(4) 0.0001(3) 0.0100(3) 0.0009(3)
C3 0.0199(6) 0.0158(6) 0.0191(6) 0.0003(5) 0.0128(5) -0.0015(5)
F4 0.0322(5) 0.0287(5) 0.0166(4) -0.0026(3) 0.0107(4) 0.0010(4)
C4 0.0181(6) 0.0129(5) 0.0144(5) 0.0008(4) 0.0086(5) 0.0002(4)
F5 0.0313(4) 0.0241(4) 0.0172(4) 0.0027(3) 0.0175(4) 0.0002(3)
C5 0.0164(6) 0.0144(6) 0.0141(5) 0.0003(4) 0.0089(5) 0.0020(4)
F6 0.0265(4) 0.0238(4) 0.0223(4) 0.0047(3) 0.0179(4) 0.0054(3)
C6 0.0149(5) 0.0133(5) 0.0141(5) 0.0002(4) 0.0088(5) -0.0013(4)
F7 0.0201(4) 0.0260(4) 0.0292(4) -0.0009(4) 0.0109(4) 0.0066(3)
C7 0.0186(6) 0.0115(5) 0.0129(5) 0.0018(4) 0.0106(5) 0.0018(4)
F8 0.0212(4) 0.0464(6) 0.0343(5) -0.0085(4) 0.0188(4) 0.0056(4)
C8 0.0212(6) 0.0150(6) 0.0157(6) -0.0007(5) 0.0109(5) -0.0008(5)
F9 0.0311(5) 0.0479(6) 0.0306(5) -0.0072(4) 0.0267(4) -0.0062(4)
C9 0.0278(7) 0.0169(6) 0.0152(6) -0.0028(5) 0.0137(5) -0.0011(5)
F10 0.0335(5) 0.0296(5) 0.0236(4) 0.0029(4) 0.0220(4) -0.0002(4)
C10 0.0276(7) 0.0219(6) 0.0186(6) -0.0011(5) 0.0176(6) 0.0021(5)
F11 0.0277(4) 0.0245(4) 0.0282(4) 0.0078(3) 0.0179(4) 0.0076(3)
P1 0.01471(14) 0.01148(14) 0.01427(14) 0.00153(11) 0.00860(12) 0.00125(11)
C11 0.0207(6) 0.0217(6) 0.0172(6) -0.0016(5) 0.0137(5) 0.0002(5)
F12 0.0552(7) 0.0309(5) 0.0356(5) 0.0165(4) 0.0309(5) 0.0227(5)
C12 0.0175(6) 0.0141(5) 0.0111(5) 0.0000(4) 0.0091(5) 0.0010(4)
F13 0.0917(9) 0.0166(5) 0.0509(7) 0.0089(4) 0.0523(7) 0.0063(5)
C13 0.0180(6) 0.0137(5) 0.0118(5) 0.0016(4) 0.0093(5) 0.0010(4)
F14 0.0703(8) 0.0278(5) 0.0553(7) -0.0085(5) 0.0443(7) -0.0213(5)
C14 0.0266(7) 0.0147(6) 0.0178(6) 0.0009(5) 0.0160(5) 0.0031(5)
F15 0.0330(5) 0.0308(5) 0.0315(5) -0.0054(4) 0.0205(4) -0.0091(4)
C15 0.0321(7) 0.0193(6) 0.0184(6) 0.0021(5) 0.0190(6) 0.0015(5)
F16 0.0217(4) 0.0366(5) 0.0203(4) -0.0040(4) 0.0125(4) 0.0056(4)
C16 0.0309(7) 0.0183(6) 0.0180(6) 0.0058(5) 0.0155(6) 0.0024(5)
F17 0.0323(5) 0.0407(6) 0.0160(4) -0.0002(4) 0.0090(4) 0.0094(4)
C17 0.0422(9) 0.0180(7) 0.0361(8) 0.0105(6) 0.0295(8) 0.0129(6)
F18 0.0492(6) 0.0367(5) 0.0190(4) -0.0019(4) 0.0234(4) 0.0057(4)
C18 0.0369(8) 0.0197(7) 0.0305(7) 0.0076(6) 0.0277(7) 0.0101(6)
F19 0.0395(5) 0.0274(5) 0.0324(5) -0.0024(4) 0.0304(4) 0.0043(4)
C19 0.0148(5) 0.0150(5) 0.0138(5) 0.0006(4) 0.0091(5) 0.0021(4)
F20 0.0232(4) 0.0250(4) 0.0249(4) 0.0002(3) 0.0169(4) 0.0044(3)
C20 0.0192(6) 0.0270(7) 0.0141(6) 0.0037(5) 0.0090(5) 0.0006(5)
C21 0.0180(7) 0.0456(10) 0.0179(6) 0.0083(6) 0.0052(6) -0.0006(6)
C22 0.0162(6) 0.0393(9) 0.0245(7) 0.0035(6) 0.0103(6) -0.0026(6)
C23 0.0202(6) 0.0221(6) 0.0210(6) 0.0029(5) 0.0145(5) 0.0015(5)
C24 0.0169(6) 0.0178(6) 0.0151(5) 0.0027(5) 0.0109(5) 0.0032(5)
C25 0.0145(5) 0.0117(5) 0.0141(5) 0.0009(4) 0.0101(5) 0.0014(4)
C26 0.0184(6) 0.0145(6) 0.0148(5) 0.0038(4) 0.0105(5) 0.0019(4)
C27 0.0176(6) 0.0111(5) 0.0138(5) 0.0012(4) 0.0096(5) 0.0027(4)
C28 0.0184(6) 0.0159(6) 0.0191(6) 0.0003(5) 0.0116(5) 0.0017(5)
C29 0.0171(6) 0.0168(6) 0.0200(6) -0.0005(5) 0.0072(5) 0.0004(5)
C30 0.0239(7) 0.0155(6) 0.0146(6) -0.0008(5) 0.0060(5) 0.0020(5)
C31 0.0272(7) 0.0177(6) 0.0155(6) 0.0006(5) 0.0130(5) 0.0027(5)
C32 0.0209(6) 0.0143(6) 0.0156(6) 0.0011(4) 0.0120(5) 0.0015(5)
C33 0.0245(7) 0.0171(6) 0.0373(8) -0.0032(6) 0.0247(6) -0.0017(5)
C34 0.0468(10) 0.0274(8) 0.0487(10) -0.0146(7) 0.0390(9) -0.0085(7)
C35 0.0210(7) 0.0270(8) 0.0520(10) 0.0048(7) 0.0220(7) 0.0047(6)
C36 0.0438(10) 0.0263(8) 0.0645(12) -0.0002(8) 0.0475(10) -0.0005(7)
C37 0.0228(6) 0.0124(5) 0.0175(6) 0.0027(4) 0.0110(5) 0.0007(5)
C38 0.0351(8) 0.0226(7) 0.0208(7) 0.0064(5) 0.0161(6) 0.0021(6)
C39 0.0277(7) 0.0165(6) 0.0306(8) 0.0007(6) 0.0102(6) -0.0029(5)
C40 0.0318(7) 0.0155(6) 0.0275(7) 0.0060(5) 0.0177(6) 0.0075(5)
C41 0.0196(6) 0.0161(6) 0.0164(6) 0.0023(4) 0.0127(5) 0.0047(5)
C42 0.0220(6) 0.0182(6) 0.0171(6) 0.0038(5) 0.0139(5) 0.0066(5)
C43 0.0257(7) 0.0161(6) 0.0274(7) 0.0067(5) 0.0194(6) 0.0043(5)
C44 0.0216(6) 0.0162(6) 0.0279(7) -0.0008(5) 0.0135(6) 0.0014(5)
C45 0.0248(7) 0.0201(6) 0.0168(6) 0.0012(5) 0.0117(5) 0.0061(5)
C46 0.0239(6) 0.0164(6) 0.0187(6) 0.0037(5) 0.0158(5) 0.0044(5)
C47 0.0191(6) 0.0217(6) 0.0169(6) -0.0036(5) 0.0125(5) -0.0009(5)
C48 0.0183(6) 0.0233(6) 0.0167(6) -0.0035(5) 0.0116(5) -0.0012(5)
C49 0.0149(6) 0.0244(7) 0.0190(6) -0.0052(5) 0.0074(5) -0.0003(5)
C50 0.0139(6) 0.0343(8) 0.0224(6) -0.0108(6) 0.0109(5) -0.0009(5)
C51 0.0194(6) 0.0362(8) 0.0192(6) -0.0094(6) 0.0148(5) -0.0074(6)
C52 0.0210(6) 0.0245(7) 0.0171(6) -0.0032(5) 0.0124(5) -0.0030(5)
C53 0.0317(7) 0.0174(6) 0.0188(6) 0.0002(5) 0.0196(6) 0.0005(5)
C54 0.0347(8) 0.0197(6) 0.0206(6) 0.0035(5) 0.0212(6) 0.0042(6)
C55 0.0482(9) 0.0221(7) 0.0246(7) 0.0076(6) 0.0277(7) 0.0120(6)
C56 0.0675(12) 0.0165(7) 0.0326(8) 0.0043(6) 0.0393(9) 0.0041(7)
C57 0.0553(11) 0.0223(7) 0.0323(8) -0.0047(6) 0.0340(8) -0.0102(7)
C58 0.0372(8) 0.0239(7) 0.0237(7) -0.0023(6) 0.0229(7) -0.0026(6)
C59 0.0250(6) 0.0164(6) 0.0175(6) 0.0018(5) 0.0157(5) 0.0022(5)
C60 0.0257(7) 0.0199(6) 0.0189(6) 0.0017(5) 0.0156(6) 0.0050(5)
C61 0.0288(7) 0.0215(7) 0.0166(6) 0.0028(5) 0.0120(6) 0.0052(5)
C62 0.0394(8) 0.0195(6) 0.0175(6) 0.0011(5) 0.0206(6) 0.0029(6)
C63 0.0338(7) 0.0154(6) 0.0258(7) 0.0010(5) 0.0245(6) 0.0021(5)
C64 0.0243(6) 0.0164(6) 0.0202(6) 0.0025(5) 0.0155(5) 0.0028(5)
F3 0.0317(5) 0.0252(5) 0.0363(5) -0.0045(4) 0.0158(4) -0.0083(4)
C2 0.0159(6) 0.0157(6) 0.0186(6) -0.0015(5) 0.0109(5) -0.0008(4)

loop_
_atom_type_symbol
_atom_type_description
_atom_type_scat_dispersion_real
_atom_type_scat_dispersion_imag
_atom_type_scat_source
C C 0.0033 0.0016 'International Tables Vol C Tables 4.2.6.8 and 6.1.1.4'
H H 0.0000 0.0000 'International Tables Vol C Tables 4.2.6.8 and 6.1.1.4'
B B 0.0013 0.0007 'International Tables Vol C Tables 4.2.6.8 and 6.1.1.4'
N N 0.0061 0.0033 'International Tables Vol C Tables 4.2.6.8 and 6.1.1.4'
O O 0.0106 0.0060 'International Tables Vol C Tables 4.2.6.8 and 6.1.1.4'
F F 0.0171 0.0103 'International Tables Vol C Tables 4.2.6.8 and 6.1.1.4'
P P 0.1023 0.0942 'International Tables Vol C Tables 4.2.6.8 and 6.1.1.4'

loop_
_geom_angle_atom_site_label_1
_geom_angle_atom_site_label_2
_geom_angle_atom_site_label_3
_geom_angle
_geom_angle_site_symmetry_1
_geom_angle_site_symmetry_3
_geom_angle_publ_flag
C1 O1 P1 113.05(8) . . ?
C6 N1 C7 124.27(11) . . ?
C6 N1 P1 111.26(9) . . ?
C7 N1 P1 124.39(9) . . ?
C6 C1 C2 122.80(12) . . ?
C6 C1 O1 112.33(11) . . ?
C2 C1 O1 124.82(11) . . ?
C47 B1 C41 101.44(11) . . ?
C47 B1 C53 114.99(11) . . ?
C41 B1 C53 112.93(11) . . ?
C47 B1 C59 112.57(11) . . ?
C41 B1 C59 114.10(11) . . ?
C53 B1 C59 101.39(10) . . ?
C13 P2 C19 109.17(6) . . ?
C13 P2 C12 105.08(6) . . ?
C19 P2 C12 108.11(6) . . ?
C13 P2 C25 113.16(6) . . ?
C19 P2 C25 107.02(6) . . ?
C12 P2 C25 114.15(6) . . ?
C25 O2 P1 119.06(8) . . ?
C4 C3 C2 124.07(12) . . ?
C4 C3 H3 118.0 . . ?
C2 C3 H3 118.0 . . ?
C5 C4 C3 119.15(12) . . ?
C5 C4 C37 122.30(12) . . ?
C3 C4 C37 118.54(12) . . ?
C6 C5 C4 117.85(12) . . ?
C6 C5 H5 121.1 . . ?
C4 C5 H5 121.1 . . ?
C1 C6 C5 121.48(12) . . ?
C1 C6 N1 110.23(11) . . ?
C5 C6 N1 128.28(12) . . ?
C8 C7 C12 120.18(11) . . ?
C8 C7 N1 120.31(12) . . ?
C12 C7 N1 119.50(11) . . ?
C9 C8 C7 120.06(13) . . ?
C9 C8 H8 120.0 . . ?
C7 C8 H8 120.0 . . ?
C8 C9 C10 120.16(12) . . ?
C8 C9 H9 119.9 . . ?
C10 C9 H9 119.9 . . ?
C11 C10 C9 120.30(12) . . ?
C11 C10 H10 119.8 . . ?
C9 C10 H10 119.8 . . ?
O1 P1 O2 96.92(5) . . ?
O1 P1 N1 92.17(5) . . ?
O2 P1 N1 99.81(5) . . ?
C10 C11 C12 120.08(13) . . ?
C10 C11 H11 120.0 . . ?
C12 C11 H11 120.0 . . ?
C7 C12 C11 119.22(12) . . ?
C7 C12 P2 118.87(9) . . ?
C11 C12 P2 120.89(10) . . ?
C14 C13 C18 120.17(12) . . ?
C14 C13 P2 124.18(10) . . ?
C18 C13 P2 115.60(10) . . ?
C13 C14 C15 119.31(12) . . ?
C13 C14 H14 120.3 . . ?
C15 C14 H14 120.3 . . ?
C16 C15 C14 120.41(13) . . ?
C16 C15 H15 119.8 . . ?
C14 C15 H15 119.8 . . ?
C15 C16 C17 120.23(13) . . ?
C15 C16 H16 119.9 . . ?
C17 C16 H16 119.9 . . ?
C18 C17 C16 120.09(13) . . ?
C18 C17 H17 120.0 . . ?
C16 C17 H17 120.0 . . ?
C17 C18 C13 119.78(13) . . ?
C17 C18 H18 120.1 . . ?
C13 C18 H18 120.1 . . ?
C20 C19 C24 119.96(12) . . ?
C20 C19 P2 119.54(10) . . ?
C24 C19 P2 120.35(10) . . ?
C21 C20 C19 119.46(13) . . ?
C21 C20 H20 120.3 . . ?
C19 C20 H20 120.3 . . ?
C22 C21 C20 120.48(14) . . ?
C22 C21 H21 119.8 . . ?
C20 C21 H21 119.8 . . ?
C21 C22 C23 120.32(14) . . ?
C21 C22 H22 119.8 . . ?
C23 C22 H22 119.8 . . ?
C24 C23 C22 119.93(13) . . ?
C24 C23 H23 120.0 . . ?
C22 C23 H23 120.0 . . ?
C23 C24 C19 119.84(12) . . ?
C23 C24 H24 120.1 . . ?
C19 C24 H24 120.1 . . ?
O2 C25 C27 107.52(10) . . ?
O2 C25 C26 111.72(10) . . ?
C27 C25 C26 111.29(10) . . ?
O2 C25 P2 108.17(8) . . ?
C27 C25 P2 110.50(8) . . ?
C26 C25 P2 107.62(8) . . ?
C25 C26 H26A 109.5 . . ?
C25 C26 H26B 109.5 . . ?
H26A C26 H26B 109.5 . . ?
C25 C26 H26C 109.5 . . ?
H26A C26 H26C 109.5 . . ?
H26B C26 H26C 109.5 . . ?
C28 C27 C32 118.70(12) . . ?
C28 C27 C25 121.06(11) . . ?
C32 C27 C25 120.01(11) . . ?
C29 C28 C27 120.57(12) . . ?
C29 C28 H28 119.7 . . ?
C27 C28 H28 119.7 . . ?
C30 C29 C28 120.33(13) . . ?
C30 C29 H29 119.8 . . ?
C28 C29 H29 119.8 . . ?
C31 C30 C29 119.42(13) . . ?
C31 C30 H30 120.3 . . ?
C29 C30 H30 120.3 . . ?
C30 C31 C32 120.57(13) . . ?
C30 C31 H31 119.7 . . ?
C32 C31 H31 119.7 . . ?
C31 C32 C27 120.40(13) . . ?
C31 C32 H32 119.8 . . ?
C27 C32 H32 119.8 . . ?
C2 C33 C36 111.62(12) . . ?
C2 C33 C34 109.81(12) . . ?
C36 C33 C34 108.53(14) . . ?
C2 C33 C35 108.55(13) . . ?
C36 C33 C35 107.92(13) . . ?
C34 C33 C35 110.39(14) . . ?
C33 C34 H34A 109.5 . . ?
C33 C34 H34B 109.5 . . ?
H34A C34 H34B 109.5 . . ?
C33 C34 H34C 109.5 . . ?
H34A C34 H34C 109.5 . . ?
H34B C34 H34C 109.5 . . ?
C33 C35 H35A 109.5 . . ?
C33 C35 H35B 109.5 . . ?
H35A C35 H35B 109.5 . . ?
C33 C35 H35C 109.5 . . ?
H35A C35 H35C 109.5 . . ?
H35B C35 H35C 109.5 . . ?
C33 C36 H36A 109.5 . . ?
C33 C36 H36B 109.5 . . ?
H36A C36 H36B 109.5 . . ?
C33 C36 H36C 109.5 . . ?
H36A C36 H36C 109.5 . . ?
H36B C36 H36C 109.5 . . ?
C40 C37 C4 111.77(11) . . ?
C40 C37 C38 108.32(12) . . ?
C4 C37 C38 109.34(11) . . ?
C40 C37 C39 108.14(12) . . ?
C4 C37 C39 110.06(11) . . ?
C38 C37 C39 109.15(12) . . ?
C37 C38 H38A 109.5 . . ?
C37 C38 H38B 109.5 . . ?
H38A C38 H38B 109.5 . . ?
C37 C38 H38C 109.5 . . ?
H38A C38 H38C 109.5 . . ?
H38B C38 H38C 109.5 . . ?
C37 C39 H39A 109.5 . . ?
C37 C39 H39B 109.5 . . ?
H39A C39 H39B 109.5 . . ?
C37 C39 H39C 109.5 . . ?
H39A C39 H39C 109.5 . . ?
H39B C39 H39C 109.5 . . ?
C37 C40 H40A 109.5 . . ?
C37 C40 H40B 109.5 . . ?
H40A C40 H40B 109.5 . . ?
C37 C40 H40C 109.5 . . ?
H40A C40 H40C 109.5 . . ?
H40B C40 H40C 109.5 . . ?
C42 C41 C46 112.79(13) . . ?
C42 C41 B1 127.45(12) . . ?
C46 C41 B1 119.35(11) . . ?
F1 C42 C43 114.74(12) . . ?
F1 C42 C41 120.57(12) . . ?
C43 C42 C41 124.69(13) . . ?
F2 C43 C44 119.77(13) . . ?
F2 C43 C42 120.36(13) . . ?
C44 C43 C42 119.85(13) . . ?
F3 C44 C43 120.97(13) . . ?
F3 C44 C45 120.83(14) . . ?
C43 C44 C45 118.20(13) . . ?
F4 C45 C46 120.58(13) . . ?
F4 C45 C44 119.69(13) . . ?
C46 C45 C44 119.73(13) . . ?
F5 C46 C45 116.17(12) . . ?
F5 C46 C41 119.12(12) . . ?
C45 C46 C41 124.71(12) . . ?
C48 C47 C52 113.47(12) . . ?
C48 C47 B1 118.39(12) . . ?
C52 C47 B1 127.84(13) . . ?
F6 C48 C49 115.62(13) . . ?
F6 C48 C47 119.45(12) . . ?
C49 C48 C47 124.92(13) . . ?
F7 C49 C48 120.78(13) . . ?
F7 C49 C50 120.46(13) . . ?
C48 C49 C50 118.75(14) . . ?
F8 C50 C51 120.69(13) . . ?
F8 C50 C49 120.03(15) . . ?
C51 C50 C49 119.24(13) . . ?
F9 C51 C50 119.52(13) . . ?
F9 C51 C52 120.41(14) . . ?
C50 C51 C52 120.03(13) . . ?
F10 C52 C51 115.54(12) . . ?
F10 C52 C47 120.92(13) . . ?
C51 C52 C47 123.53(14) . . ?
C54 C53 C58 113.52(14) . . ?
C54 C53 B1 126.33(13) . . ?
C58 C53 B1 119.65(13) . . ?
F11 C54 C55 114.53(14) . . ?
F11 C54 C53 121.39(13) . . ?
C55 C54 C53 124.07(15) . . ?
F12 C55 C56 120.10(14) . . ?
F12 C55 C54 120.35(16) . . ?
C56 C55 C54 119.54(16) . . ?
F13 C56 C55 120.60(18) . . ?
F13 C56 C57 120.06(17) . . ?
C55 C56 C57 119.33(15) . . ?
F14 C57 C56 119.97(16) . . ?
F14 C57 C58 120.60(17) . . ?
C56 C57 C58 119.43(16) . . ?
F15 C58 C57 116.49(15) . . ?
F15 C58 C53 119.42(14) . . ?
C57 C58 C53 124.08(16) . . ?
C60 C59 C64 113.54(12) . . ?
C60 C59 B1 126.99(12) . . ?
C64 C59 B1 119.18(12) . . ?
F16 C60 C61 114.72(13) . . ?
F16 C60 C59 121.65(12) . . ?
C61 C60 C59 123.62(13) . . ?
F17 C61 C62 119.61(13) . . ?
F17 C61 C60 120.51(13) . . ?
C62 C61 C60 119.89(14) . . ?
F18 C62 C61 120.28(14) . . ?
F18 C62 C63 120.47(13) . . ?
C61 C62 C63 119.24(13) . . ?
F19 C63 C62 120.05(13) . . ?
F19 C63 C64 120.96(14) . . ?
C62 C63 C64 118.99(13) . . ?
F20 C64 C63 116.21(12) . . ?
F20 C64 C59 119.10(12) . . ?
C63 C64 C59 124.69(14) . . ?
C1 C2 C3 114.61(12) . . ?
C1 C2 C33 122.20(12) . . ?
C3 C2 C33 123.15(12) . . ?

loop_
_geom_bond_atom_site_label_1
_geom_bond_atom_site_label_2
_geom_bond_distance
_geom_bond_site_symmetry_2
_geom_bond_publ_flag
F1 C42 1.3569(15) . ?
O1 C1 1.4049(16) . ?
O1 P1 1.6300(10) . ?
N1 C6 1.4140(16) . ?
N1 C7 1.4154(16) . ?
N1 P1 1.7118(13) . ?
C1 C6 1.3848(17) . ?
C1 C2 1.3901(18) . ?
B1 C47 1.649(2) . ?
B1 C41 1.653(2) . ?
B1 C53 1.655(2) . ?
B1 C59 1.657(2) . ?
P2 C13 1.7926(13) . ?
P2 C19 1.7952(14) . ?
P2 C12 1.8148(14) . ?
P2 C25 1.9058(13) . ?
F2 C43 1.3456(16) . ?
O2 C25 1.4292(15) . ?
O2 P1 1.6710(10) . ?
C3 C4 1.4001(18) . ?
C3 C2 1.4005(19) . ?
C3 H3 0.9500 . ?
F4 C45 1.3435(16) . ?
C4 C5 1.3941(18) . ?
C4 C37 1.5360(18) . ?
F5 C46 1.3554(15) . ?
C5 C6 1.3907(18) . ?
C5 H5 0.9500 . ?
F6 C48 1.3563(16) . ?
F7 C49 1.3406(18) . ?
C7 C8 1.3919(18) . ?
C7 C12 1.4021(18) . ?
F8 C50 1.3440(16) . ?
C8 C9 1.3892(19) . ?
C8 H8 0.9500 . ?
F9 C51 1.3454(16) . ?
C9 C10 1.390(2) . ?
C9 H9 0.9500 . ?
F10 C52 1.3485(18) . ?
C10 C11 1.3873(19) . ?
C10 H10 0.9500 . ?
F11 C54 1.3469(18) . ?
C11 C12 1.4049(17) . ?
C11 H11 0.9500 . ?
F12 C55 1.342(2) . ?
F13 C56 1.3453(19) . ?
C13 C14 1.3919(17) . ?
C13 C18 1.3953(19) . ?
F14 C57 1.341(2) . ?
C14 C15 1.3930(18) . ?
C14 H14 0.9500 . ?
F15 C58 1.349(2) . ?
C15 C16 1.380(2) . ?
C15 H15 0.9500 . ?
F16 C60 1.3469(16) . ?
C16 C17 1.386(2) . ?
C16 H16 0.9500 . ?
F17 C61 1.3429(18) . ?
C17 C18 1.385(2) . ?
C17 H17 0.9500 . ?
F18 C62 1.3445(16) . ?
C18 H18 0.9500 . ?
F19 C63 1.3456(16) . ?
C19 C20 1.3946(18) . ?
C19 C24 1.4055(17) . ?
F20 C64 1.3495(17) . ?
C20 C21 1.388(2) . ?
C20 H20 0.9500 . ?
C21 C22 1.386(2) . ?
C21 H21 0.9500 . ?
C22 C23 1.389(2) . ?
C22 H22 0.9500 . ?
C23 C24 1.3846(19) . ?
C23 H23 0.9500 . ?
C24 H24 0.9500 . ?
C25 C27 1.5312(18) . ?
C25 C26 1.5340(17) . ?
C26 H26A 0.9800 . ?
C26 H26B 0.9800 . ?
C26 H26C 0.9800 . ?
C27 C28 1.3961(18) . ?
C27 C32 1.3986(17) . ?
C28 C29 1.3927(19) . ?
C28 H28 0.9500 . ?
C29 C30 1.389(2) . ?
C29 H29 0.9500 . ?
C30 C31 1.386(2) . ?
C30 H30 0.9500 . ?
C31 C32 1.3917(19) . ?
C31 H31 0.9500 . ?
C32 H32 0.9500 . ?
C33 C2 1.5285(18) . ?
C33 C36 1.532(2) . ?
C33 C34 1.535(2) . ?
C33 C35 1.536(2) . ?
C34 H34A 0.9800 . ?
C34 H34B 0.9800 . ?
C34 H34C 0.9800 . ?
C35 H35A 0.9800 . ?
C35 H35B 0.9800 . ?
C35 H35C 0.9800 . ?
C36 H36A 0.9800 . ?
C36 H36B 0.9800 . ?
C36 H36C 0.9800 . ?
C37 C40 1.527(2) . ?
C37 C38 1.538(2) . ?
C37 C39 1.538(2) . ?
C38 H38A 0.9800 . ?
C38 H38B 0.9800 . ?
C38 H38C 0.9800 . ?
C39 H39A 0.9800 . ?
C39 H39B 0.9800 . ?
C39 H39C 0.9800 . ?
C40 H40A 0.9800 . ?
C40 H40B 0.9800 . ?
C40 H40C 0.9800 . ?
C41 C42 1.3868(18) . ?
C41 C46 1.3940(19) . ?
C42 C43 1.380(2) . ?
C43 C44 1.379(2) . ?
C44 F3 1.3355(17) . ?
C44 C45 1.382(2) . ?
C45 C46 1.376(2) . ?
C47 C48 1.390(2) . ?
C47 C52 1.3917(18) . ?
C48 C49 1.3799(19) . ?
C49 C50 1.381(2) . ?
C50 C51 1.371(2) . ?
C51 C52 1.386(2) . ?
C53 C54 1.392(2) . ?
C53 C58 1.392(2) . ?
C54 C55 1.390(2) . ?
C55 C56 1.370(3) . ?
C56 C57 1.376(3) . ?
C57 C58 1.389(2) . ?
C59 C60 1.389(2) . ?
C59 C64 1.3957(18) . ?
C60 C61 1.3883(19) . ?
C61 C62 1.376(2) . ?
C62 C63 1.376(2) . ?
C63 C64 1.3815(19) . ?

loop_
_geom_torsion_atom_site_label_1
_geom_torsion_atom_site_label_2
_geom_torsion_atom_site_label_3
_geom_torsion_atom_site_label_4
_geom_torsion
_geom_torsion_site_symmetry_1
_geom_torsion_site_symmetry_2
_geom_torsion_site_symmetry_3
_geom_torsion_site_symmetry_4
_geom_torsion_publ_flag
P1 O1 C1 C6 7.92(13) . . . . ?
P1 O1 C1 C2 -174.53(11) . . . . ?
C2 C3 C4 C5 1.2(2) . . . . ?
C2 C3 C4 C37 -177.76(12) . . . . ?
C3 C4 C5 C6 -0.81(19) . . . . ?
C37 C4 C5 C6 178.09(12) . . . . ?
C2 C1 C6 C5 2.3(2) . . . . ?
O1 C1 C6 C5 179.91(11) . . . . ?
C2 C1 C6 N1 -178.99(12) . . . . ?
O1 C1 C6 N1 -1.39(15) . . . . ?
C4 C5 C6 C1 -0.85(19) . . . . ?
C4 C5 C6 N1 -179.30(12) . . . . ?
C7 N1 C6 C1 171.60(11) . . . . ?
P1 N1 C6 C1 -5.30(13) . . . . ?
C7 N1 C6 C5 -9.8(2) . . . . ?
P1 N1 C6 C5 173.29(11) . . . . ?
C6 N1 C7 C8 -62.92(17) . . . . ?
P1 N1 C7 C8 113.58(12) . . . . ?
C6 N1 C7 C12 116.93(14) . . . . ?
P1 N1 C7 C12 -66.57(15) . . . . ?
C12 C7 C8 C9 -0.12(19) . . . . ?
N1 C7 C8 C9 179.73(12) . . . . ?
C7 C8 C9 C10 -0.2(2) . . . . ?
C8 C9 C10 C11 0.4(2) . . . . ?
C1 O1 P1 O2 90.85(9) . . . . ?
C1 O1 P1 N1 -9.31(9) . . . . ?
C25 O2 P1 O1 -171.69(8) . . . . ?
C25 O2 P1 N1 -78.27(9) . . . . ?
C6 N1 P1 O1 8.44(9) . . . . ?
C7 N1 P1 O1 -168.46(11) . . . . ?
C6 N1 P1 O2 -88.97(9) . . . . ?
C7 N1 P1 O2 94.14(11) . . . . ?
C9 C10 C11 C12 -0.1(2) . . . . ?
C8 C7 C12 C11 0.35(19) . . . . ?
N1 C7 C12 C11 -179.49(11) . . . . ?
C8 C7 C12 P2 168.89(10) . . . . ?
N1 C7 C12 P2 -10.95(16) . . . . ?
C10 C11 C12 C7 -0.2(2) . . . . ?
C10 C11 C12 P2 -168.54(11) . . . . ?
C13 P2 C12 C7 -63.88(11) . . . . ?
C19 P2 C12 C7 179.63(10) . . . . ?
C25 P2 C12 C7 60.68(12) . . . . ?
C13 P2 C12 C11 104.46(11) . . . . ?
C19 P2 C12 C11 -12.02(13) . . . . ?
C25 P2 C12 C11 -130.98(11) . . . . ?
C19 P2 C13 C14 -123.57(12) . . . . ?
C12 P2 C13 C14 120.68(12) . . . . ?
C25 P2 C13 C14 -4.50(14) . . . . ?
C19 P2 C13 C18 59.08(13) . . . . ?
C12 P2 C13 C18 -56.67(13) . . . . ?
C25 P2 C13 C18 178.15(11) . . . . ?
C18 C13 C14 C15 -0.7(2) . . . . ?
P2 C13 C14 C15 -177.97(11) . . . . ?
C13 C14 C15 C16 -0.1(2) . . . . ?
C14 C15 C16 C17 0.9(2) . . . . ?
C15 C16 C17 C18 -0.7(3) . . . . ?
C16 C17 C18 C13 -0.1(3) . . . . ?
C14 C13 C18 C17 0.9(2) . . . . ?
P2 C13 C18 C17 178.34(13) . . . . ?
C13 P2 C19 C20 20.83(13) . . . . ?
C12 P2 C19 C20 134.63(11) . . . . ?
C25 P2 C19 C20 -101.99(11) . . . . ?
C13 P2 C19 C24 -163.65(10) . . . . ?
C12 P2 C19 C24 -49.85(12) . . . . ?
C25 P2 C19 C24 73.53(11) . . . . ?
C24 C19 C20 C21 0.6(2) . . . . ?
P2 C19 C20 C21 176.09(12) . . . . ?
C19 C20 C21 C22 -0.5(3) . . . . ?
C20 C21 C22 C23 0.4(3) . . . . ?
C21 C22 C23 C24 -0.4(2) . . . . ?
C22 C23 C24 C19 0.4(2) . . . . ?
C20 C19 C24 C23 -0.5(2) . . . . ?
P2 C19 C24 C23 -176.05(10) . . . . ?
P1 O2 C25 C27 -167.05(8) . . . . ?
P1 O2 C25 C26 -44.67(12) . . . . ?
P1 O2 C25 P2 73.60(9) . . . . ?
O2 C25 C27 C28 165.46(11) . . . . ?
C26 C25 C27 C28 42.81(15) . . . . ?
P2 C25 C27 C28 -76.69(13) . . . . ?
O2 C25 C27 C32 -8.96(15) . . . . ?
C26 C25 C27 C32 -131.61(12) . . . . ?
P2 C25 C27 C32 108.89(12) . . . . ?
C32 C27 C28 C29 0.64(19) . . . . ?
C25 C27 C28 C29 -173.85(12) . . . . ?
C27 C28 C29 C30 0.3(2) . . . . ?
C28 C29 C30 C31 -1.2(2) . . . . ?
C29 C30 C31 C32 1.1(2) . . . . ?
C30 C31 C32 C27 -0.2(2) . . . . ?
C28 C27 C32 C31 -0.69(19) . . . . ?
C25 C27 C32 C31 173.86(12) . . . . ?
C5 C4 C37 C40 -2.33(18) . . . . ?
C3 C4 C37 C40 176.57(12) . . . . ?
C5 C4 C37 C38 -122.26(14) . . . . ?
C3 C4 C37 C38 56.64(16) . . . . ?
C5 C4 C37 C39 117.85(15) . . . . ?
C3 C4 C37 C39 -63.25(16) . . . . ?
C47 B1 C41 C42 -104.07(14) . . . . ?
C53 B1 C41 C42 132.32(13) . . . . ?
C59 B1 C41 C42 17.23(19) . . . . ?
C47 B1 C41 C46 67.94(14) . . . . ?
C53 B1 C41 C46 -55.67(16) . . . . ?
C59 B1 C41 C46 -170.76(11) . . . . ?
C46 C41 C42 F1 -178.16(11) . . . . ?
B1 C41 C42 F1 -5.7(2) . . . . ?
C46 C41 C42 C43 1.76(19) . . . . ?
B1 C41 C42 C43 174.21(13) . . . . ?
F1 C42 C43 F2 -2.53(18) . . . . ?
C41 C42 C43 F2 177.54(12) . . . . ?
F1 C42 C43 C44 178.94(12) . . . . ?
C41 C42 C43 C44 -1.0(2) . . . . ?
F2 C43 C44 F3 1.1(2) . . . . ?
C42 C43 C44 F3 179.66(13) . . . . ?
F2 C43 C44 C45 -178.90(12) . . . . ?
C42 C43 C44 C45 -0.4(2) . . . . ?
F3 C44 C45 F4 1.2(2) . . . . ?
C43 C44 C45 F4 -178.73(12) . . . . ?
F3 C44 C45 C46 -179.28(13) . . . . ?
C43 C44 C45 C46 0.7(2) . . . . ?
F4 C45 C46 F5 -0.45(19) . . . . ?
C44 C45 C46 F5 -179.92(12) . . . . ?
F4 C45 C46 C41 179.64(12) . . . . ?
C44 C45 C46 C41 0.2(2) . . . . ?
C42 C41 C46 F5 178.74(11) . . . . ?
B1 C41 C46 F5 5.61(18) . . . . ?
C42 C41 C46 C45 -1.35(19) . . . . ?
B1 C41 C46 C45 -174.47(13) . . . . ?
C41 B1 C47 C48 66.13(15) . . . . ?
C53 B1 C47 C48 -171.67(12) . . . . ?
C59 B1 C47 C48 -56.22(16) . . . . ?
C41 B1 C47 C52 -107.15(15) . . . . ?
C53 B1 C47 C52 15.0(2) . . . . ?
C59 B1 C47 C52 130.49(14) . . . . ?
C52 C47 C48 F6 178.42(12) . . . . ?
B1 C47 C48 F6 4.20(19) . . . . ?
C52 C47 C48 C49 -2.4(2) . . . . ?
B1 C47 C48 C49 -176.60(13) . . . . ?
F6 C48 C49 F7 -0.77(19) . . . . ?
C47 C48 C49 F7 180.00(13) . . . . ?
F6 C48 C49 C50 -179.92(12) . . . . ?
C47 C48 C49 C50 0.8(2) . . . . ?
F7 C49 C50 F8 -0.6(2) . . . . ?
C48 C49 C50 F8 178.50(12) . . . . ?
F7 C49 C50 C51 -178.36(12) . . . . ?
C48 C49 C50 C51 0.8(2) . . . . ?
F8 C50 C51 F9 -0.7(2) . . . . ?
C49 C50 C51 F9 177.01(13) . . . . ?
F8 C50 C51 C52 -178.39(13) . . . . ?
C49 C50 C51 C52 -0.7(2) . . . . ?
F9 C51 C52 F10 0.52(19) . . . . ?
C50 C51 C52 F10 178.21(12) . . . . ?
F9 C51 C52 C47 -178.73(13) . . . . ?
C50 C51 C52 C47 -1.0(2) . . . . ?
C48 C47 C52 F10 -176.77(12) . . . . ?
B1 C47 C52 F10 -3.2(2) . . . . ?
C48 C47 C52 C51 2.4(2) . . . . ?
B1 C47 C52 C51 176.01(13) . . . . ?
C47 B1 C53 C54 -135.66(14) . . . . ?
C41 B1 C53 C54 -19.89(18) . . . . ?
C59 B1 C53 C54 102.62(15) . . . . ?
C47 B1 C53 C58 53.05(17) . . . . ?
C41 B1 C53 C58 168.82(12) . . . . ?
C59 B1 C53 C58 -68.67(14) . . . . ?
C58 C53 C54 F11 178.28(12) . . . . ?
B1 C53 C54 F11 6.5(2) . . . . ?
C58 C53 C54 C55 -0.9(2) . . . . ?
B1 C53 C54 C55 -172.60(13) . . . . ?
F11 C54 C55 F12 -0.76(19) . . . . ?
C53 C54 C55 F12 178.42(13) . . . . ?
F11 C54 C55 C56 -179.64(13) . . . . ?
C53 C54 C55 C56 -0.5(2) . . . . ?
F12 C55 C56 F13 0.6(2) . . . . ?
C54 C55 C56 F13 179.52(13) . . . . ?
F12 C55 C56 C57 -178.31(13) . . . . ?
C54 C55 C56 C57 0.6(2) . . . . ?
F13 C56 C57 F14 1.0(2) . . . . ?
C55 C56 C57 F14 180.00(14) . . . . ?
F13 C56 C57 C58 -178.31(14) . . . . ?
C55 C56 C57 C58 0.6(2) . . . . ?
F14 C57 C58 F15 -2.1(2) . . . . ?
C56 C57 C58 F15 177.27(13) . . . . ?
F14 C57 C58 C53 178.51(13) . . . . ?
C56 C57 C58 C53 -2.1(2) . . . . ?
C54 C53 C58 F15 -177.24(12) . . . . ?
B1 C53 C58 F15 -4.88(19) . . . . ?
C54 C53 C58 C57 2.2(2) . . . . ?
B1 C53 C58 C57 174.51(13) . . . . ?
C47 B1 C59 C60 -16.77(19) . . . . ?
C41 B1 C59 C60 -131.68(14) . . . . ?
C53 B1 C59 C60 106.63(15) . . . . ?
C47 B1 C59 C64 169.85(12) . . . . ?
C41 B1 C59 C64 54.95(17) . . . . ?
C53 B1 C59 C64 -66.75(15) . . . . ?
C64 C59 C60 F16 178.31(12) . . . . ?
B1 C59 C60 F16 4.6(2) . . . . ?
C64 C59 C60 C61 -1.9(2) . . . . ?
B1 C59 C60 C61 -175.63(14) . . . . ?
F16 C60 C61 F17 0.8(2) . . . . ?
C59 C60 C61 F17 -178.93(13) . . . . ?
F16 C60 C61 C62 -178.89(13) . . . . ?
C59 C60 C61 C62 1.3(2) . . . . ?
F17 C61 C62 F18 -0.1(2) . . . . ?
C60 C61 C62 F18 179.64(13) . . . . ?
F17 C61 C62 C63 -179.62(13) . . . . ?
C60 C61 C62 C63 0.1(2) . . . . ?
F18 C62 C63 F19 0.6(2) . . . . ?
C61 C62 C63 F19 -179.88(13) . . . . ?
F18 C62 C63 C64 179.71(13) . . . . ?
C61 C62 C63 C64 -0.8(2) . . . . ?
F19 C63 C64 F20 -0.64(19) . . . . ?
C62 C63 C64 F20 -179.74(12) . . . . ?
F19 C63 C64 C59 179.14(13) . . . . ?
C62 C63 C64 C59 0.0(2) . . . . ?
C60 C59 C64 F20 -178.97(12) . . . . ?
B1 C59 C64 F20 -4.74(19) . . . . ?
C60 C59 C64 C63 1.3(2) . . . . ?
B1 C59 C64 C63 175.49(13) . . . . ?
C6 C1 C2 C3 -1.87(19) . . . . ?
O1 C1 C2 C3 -179.17(12) . . . . ?
C6 C1 C2 C33 176.04(13) . . . . ?
O1 C1 C2 C33 -1.3(2) . . . . ?
C4 C3 C2 C1 0.1(2) . . . . ?
C4 C3 C2 C33 -177.75(13) . . . . ?
C36 C33 C2 C1 -178.84(14) . . . . ?
C34 C33 C2 C1 60.75(18) . . . . ?
C35 C33 C2 C1 -60.02(17) . . . . ?
C36 C33 C2 C3 -1.1(2) . . . . ?
C34 C33 C2 C3 -121.51(15) . . . . ?
C35 C33 C2 C3 117.72(15) . . . . ?
